data_7152671
loop_
_publ_author_name
'Phani Pavan, M.'
'Nagarjuna Reddy, M.'
'Bhuvan Kumar, N. N.'
'Kumara Swamy, K. C.'

_publ_section_title
;
 Base catalysed synthesis of thiochromans and azo-linked chromenes using
 allenylphosphonates.
;
_journal_issue 40
_journal_name_full 'Organic &amp; biomolecular chemistry'
_journal_page_first 8113
_journal_page_last 8118
_journal_paper_doi 10.1039/c2ob26285a
_journal_volume 10
_journal_year 2012
_chemical_formula_sum 'C22 H25 O5 P S'
_chemical_formula_weight 432.46
_chemical_name_systematic
;
?
;
_space_group_IT_number 14
_symmetry_cell_setting monoclinic
_symmetry_space_group_name_Hall '-P 2ybc'
_symmetry_space_group_name_H-M 'P 1 21/c 1'
_atom_sites_solution_hydrogens geom
_atom_sites_solution_primary direct
_atom_sites_solution_secondary difmap
_audit_creation_method SHELXL-97
_cell_angle_alpha 90.00
_cell_angle_beta 130.587(2)
_cell_angle_gamma 90.00
_cell_formula_units_Z 4
_cell_length_a 12.3185(7)
_cell_length_b 12.0813(7)
_cell_length_c 18.8019(8)
_cell_measurement_reflns_used 7842
_cell_measurement_temperature 298(2)
_cell_measurement_theta_max 26.04
_cell_measurement_theta_min 2.18
_cell_volume 2125.0(2)
_computing_cell_refinement 'Bruker SMART'
_computing_data_collection 'Bruker SMART'
_computing_data_reduction 'Bruker SAINT'
_computing_molecular_graphics 'Bruker SHELXTL'
_computing_publication_material 'Bruker SHELXTL'
_computing_structure_refinement 'SHELXL-97 (Sheldrick, 1997)'
_computing_structure_solution 'SHELXS-97 (Sheldrick, 1990)'
_diffrn_ambient_temperature 298(2)
_diffrn_measured_fraction_theta_full 0.999
_diffrn_measured_fraction_theta_max 0.999
_diffrn_measurement_device_type 'CCD area detector'
_diffrn_measurement_method 'phi and omega scans'
_diffrn_radiation_monochromator graphite
_diffrn_radiation_source 'fine-focus sealed tube'
_diffrn_radiation_type MoK\a
_diffrn_radiation_wavelength 0.71073
_diffrn_reflns_av_R_equivalents 0.0393
_diffrn_reflns_av_sigmaI/netI 0.0273
_diffrn_reflns_limit_h_max 14
_diffrn_reflns_limit_h_min -14
_diffrn_reflns_limit_k_max 14
_diffrn_reflns_limit_k_min -14
_diffrn_reflns_limit_l_max 22
_diffrn_reflns_limit_l_min -22
_diffrn_reflns_number 20006
_diffrn_reflns_theta_full 25.00
_diffrn_reflns_theta_max 25.00
_diffrn_reflns_theta_min 2.18
_exptl_absorpt_coefficient_mu 0.258
_exptl_absorpt_correction_T_max 0.9696
_exptl_absorpt_correction_T_min 0.9265
_exptl_absorpt_correction_type empirical
_exptl_absorpt_process_details 'SADABS, SHELDRICK (1996)'
_exptl_crystal_colour colorless
_exptl_crystal_density_diffrn 1.352
_exptl_crystal_density_meas ?
_exptl_crystal_density_method 'not measured'
_exptl_crystal_description needles
_exptl_crystal_F_000 912
_exptl_crystal_size_max 0.30
_exptl_crystal_size_mid 0.23
_exptl_crystal_size_min 0.12
_refine_diff_density_max 0.752
_refine_diff_density_min -0.237
_refine_diff_density_rms 0.059
_refine_ls_extinction_method none
_refine_ls_goodness_of_fit_ref 1.168
_refine_ls_hydrogen_treatment constr
_refine_ls_matrix_type full
_refine_ls_number_parameters 265
_refine_ls_number_reflns 3752
_refine_ls_number_restraints 0
_refine_ls_restrained_S_all 1.168
_refine_ls_R_factor_all 0.0800
_refine_ls_R_factor_gt 0.0687
_refine_ls_shift/su_max 0.000
_refine_ls_shift/su_mean 0.000
_refine_ls_structure_factor_coef Fsqd
_refine_ls_weighting_details 'calc w=1/[\s^2^(Fo^2^)+(0.0650P)^2^+1.9146P] where P=(Fo^2^+2Fc^2^)/3'
_refine_ls_weighting_scheme calc
_refine_ls_wR_factor_gt 0.1544
_refine_ls_wR_factor_ref 0.1606
_reflns_number_gt 3220
_reflns_number_total 3752
_reflns_threshold_expression >2sigma(I)
_cod_data_source_file c2ob26285a.txt
_cod_data_source_block kck(Z)-12
_cod_depositor_comments
;
The following automatic conversions were performed:

'_symmetry_cell_setting' value 'Monoclinic' changed to 'monoclinic'
according to /home/saulius/struct/CIF-dictionaries/cif_core.dic
dictionary named 'cif_core.dic' version 2.4.2 from 2011-04-26.

Automatic conversion script
Id: cif_fix_values 1891 2012-01-12 08:04:46Z andrius 

The following automatic conversions were performed:

'_exptl_crystal_density_meas' value 'none' was changed to '?' - the
value is perceived as not measured.

Automatic conversion script
Id: cif_fix_values 3008 2015-01-20 13:52:24Z robertas 
;
_cod_original_cell_volume 2124.98(19)
_cod_original_sg_symbol_H-M P21/c
_cod_database_code 7152671

loop_
_symmetry_equiv_pos_as_xyz
'x, y, z'
'-x, y+1/2, -z+1/2'
'-x, -y, -z'
'x, -y-1/2, z-1/2'

loop_
_atom_site_label
_atom_site_type_symbol
_atom_site_fract_x
_atom_site_fract_y
_atom_site_fract_z
_atom_site_U_iso_or_equiv
_atom_site_adp_type
_atom_site_occupancy
_atom_site_symmetry_multiplicity
_atom_site_calc_flag
_atom_site_refinement_flags
S1 S 0.73874(10) -0.01051(7) 0.30405(8) 0.0552(3) Uani 1 1 d .
P1 P 0.72042(9) 0.25330(7) 0.30884(6) 0.0422(3) Uani 1 1 d .
O1 O 0.7181(3) 0.2611(2) 0.38502(19) 0.0676(8) Uani 1 1 d .
O2 O 0.5824(2) 0.19548(19) 0.22082(17) 0.0489(6) Uani 1 1 d .
O3 O 0.7196(3) 0.37152(18) 0.27243(16) 0.0476(6) Uani 1 1 d .
O4 O 1.3188(3) 0.4812(2) 0.45747(19) 0.0597(7) Uani 1 1 d .
O5 O 1.1859(3) -0.1290(2) 0.4608(2) 0.0623(7) Uani 1 1 d .
H5 H 1.2259 -0.1608 0.5108 0.093 Uiso 1 1 d R
C1 C 0.5516(4) 0.2052(3) 0.1320(3) 0.0524(9) Uani 1 1 d .
H1A H 0.4616 0.1687 0.0833 0.063 Uiso 1 1 calc R
H1B H 0.6259 0.1681 0.1368 0.063 Uiso 1 1 calc R
C2 C 0.5429(4) 0.3255(3) 0.1054(2) 0.0432(8) Uani 1 1 d .
C3 C 0.6845(4) 0.3792(3) 0.1824(3) 0.0472(9) Uani 1 1 d .
H3A H 0.7590 0.3436 0.1865 0.057 Uiso 1 1 calc R
H3B H 0.6810 0.4565 0.1671 0.057 Uiso 1 1 calc R
C4 C 0.5200(5) 0.3273(4) 0.0155(3) 0.0647(11) Uani 1 1 d .
H4A H 0.5988 0.2913 0.0260 0.097 Uiso 1 1 calc R
H4B H 0.5139 0.4026 -0.0032 0.097 Uiso 1 1 calc R
H4C H 0.4329 0.2893 -0.0331 0.097 Uiso 1 1 calc R
C5 C 0.4203(4) 0.3836(3) 0.0912(3) 0.0639(11) Uani 1 1 d .
H5A H 0.4110 0.4577 0.0693 0.096 Uiso 1 1 calc R
H5B H 0.4396 0.3859 0.1495 0.096 Uiso 1 1 calc R
H5C H 0.3331 0.3438 0.0457 0.096 Uiso 1 1 calc R
C6 C 0.8748(3) 0.1829(3) 0.3394(2) 0.0348(7) Uani 1 1 d .
C7 C 0.9959(3) 0.2596(2) 0.3730(2) 0.0357(7) Uani 1 1 d .
C8 C 1.0545(3) 0.2651(3) 0.3303(2) 0.0422(8) Uani 1 1 d .
H8 H 1.0210 0.2180 0.2806 0.051 Uiso 1 1 calc R
C9 C 1.1614(4) 0.3393(3) 0.3604(2) 0.0472(9) Uani 1 1 d .
H9 H 1.2005 0.3408 0.3316 0.057 Uiso 1 1 calc R
C10 C 1.2114(3) 0.4115(3) 0.4327(2) 0.0414(8) Uani 1 1 d .
C11 C 1.1544(4) 0.4081(3) 0.4760(2) 0.0457(8) Uani 1 1 d .
H11 H 1.1875 0.4561 0.5251 0.055 Uiso 1 1 calc R
C12 C 1.0472(4) 0.3324(3) 0.4454(2) 0.0437(8) Uani 1 1 d .
H12 H 1.0086 0.3307 0.4745 0.052 Uiso 1 1 calc R
C13 C 1.3784(4) 0.5546(3) 0.5342(3) 0.0710(13) Uani 1 1 d .
H13A H 1.4077 0.5133 0.5878 0.106 Uiso 1 1 calc R
H13B H 1.3080 0.6084 0.5177 0.106 Uiso 1 1 calc R
H13C H 1.4597 0.5916 0.5487 0.106 Uiso 1 1 calc R
C14 C 0.8841(3) 0.0722(3) 0.3385(2) 0.0361(7) Uani 1 1 d .
C15 C 1.0143(3) 0.0117(3) 0.3675(3) 0.0443(8) Uani 1 1 d .
H15A H 1.0952 0.0618 0.4032 0.053 Uiso 1 1 calc R
H15B H 0.9987 -0.0094 0.3117 0.053 Uiso 1 1 calc R
C16 C 1.0514(4) -0.0914(3) 0.4259(3) 0.0465(9) Uani 1 1 d .
H16 H 1.0578 -0.0710 0.4790 0.056 Uiso 1 1 calc R
C17 C 0.9368(4) -0.1788(3) 0.3690(2) 0.0387(7) Uani 1 1 d .
C22 C 0.7951(3) -0.1484(2) 0.3148(2) 0.0363(7) Uani 1 1 d .
C21 C 0.6864(4) -0.2270(3) 0.2673(3) 0.0494(9) Uani 1 1 d .
H21 H 0.5914 -0.2055 0.2313 0.059 Uiso 1 1 calc R
C20 C 0.7211(5) -0.3371(3) 0.2740(3) 0.0593(10) Uani 1 1 d .
H20 H 0.6496 -0.3905 0.2441 0.071 Uiso 1 1 calc R
C19 C 0.8612(5) -0.3678(3) 0.3248(3) 0.0574(10) Uani 1 1 d .
H19 H 0.8841 -0.4420 0.3277 0.069 Uiso 1 1 calc R
C18 C 0.9674(4) -0.2898(3) 0.3712(2) 0.0469(8) Uani 1 1 d .
H18 H 1.0618 -0.3117 0.4049 0.056 Uiso 1 1 calc R

loop_
_atom_site_aniso_label
_atom_site_aniso_U_11
_atom_site_aniso_U_22
_atom_site_aniso_U_33
_atom_site_aniso_U_23
_atom_site_aniso_U_13
_atom_site_aniso_U_12
S1 0.0396(5) 0.0335(5) 0.0898(8) 0.0003(4) 0.0409(5) -0.0013(4)
P1 0.0392(5) 0.0409(5) 0.0467(5) 0.0065(4) 0.0281(4) 0.0095(4)
O1 0.0724(18) 0.080(2) 0.0659(18) 0.0203(15) 0.0518(16) 0.0325(16)
O2 0.0357(12) 0.0427(14) 0.0592(15) 0.0136(11) 0.0269(12) 0.0032(10)
O3 0.0515(14) 0.0321(12) 0.0468(14) -0.0007(10) 0.0264(12) 0.0054(10)
O4 0.0508(15) 0.0594(17) 0.0682(17) -0.0022(14) 0.0383(14) -0.0157(13)
O5 0.0464(15) 0.0577(16) 0.0721(19) 0.0106(14) 0.0339(15) 0.0107(12)
C1 0.043(2) 0.0396(19) 0.049(2) -0.0028(16) 0.0187(17) -0.0066(16)
C2 0.0409(18) 0.0348(18) 0.0454(19) 0.0058(14) 0.0242(16) 0.0028(14)
C3 0.048(2) 0.0334(18) 0.058(2) 0.0011(16) 0.0333(19) -0.0019(15)
C4 0.071(3) 0.058(2) 0.058(3) 0.003(2) 0.039(2) 0.000(2)
C5 0.049(2) 0.064(3) 0.072(3) 0.025(2) 0.036(2) 0.0175(19)
C6 0.0323(16) 0.0358(17) 0.0336(17) -0.0006(13) 0.0203(14) 0.0017(13)
C7 0.0331(16) 0.0326(16) 0.0359(17) 0.0046(13) 0.0200(15) 0.0030(13)
C8 0.0426(18) 0.0459(19) 0.0360(18) -0.0045(15) 0.0248(16) -0.0014(15)
C9 0.045(2) 0.062(2) 0.045(2) 0.0063(17) 0.0343(18) 0.0010(17)
C10 0.0335(17) 0.0406(18) 0.0425(19) 0.0090(15) 0.0214(16) 0.0015(14)
C11 0.049(2) 0.0387(18) 0.047(2) -0.0108(15) 0.0305(18) -0.0071(15)
C12 0.051(2) 0.0467(19) 0.0451(19) -0.0040(16) 0.0362(18) -0.0045(16)
C13 0.058(3) 0.041(2) 0.099(3) -0.009(2) 0.045(3) -0.0099(18)
C14 0.0306(16) 0.0378(17) 0.0378(18) -0.0029(14) 0.0214(15) -0.0030(13)
C15 0.0350(17) 0.0360(18) 0.059(2) -0.0049(15) 0.0290(17) -0.0039(14)
C16 0.0387(18) 0.0384(18) 0.056(2) 0.0019(16) 0.0277(18) 0.0065(15)
C17 0.0454(18) 0.0374(18) 0.0349(17) 0.0033(14) 0.0268(16) 0.0024(14)
C22 0.0454(18) 0.0303(16) 0.0410(18) -0.0021(13) 0.0315(16) -0.0037(14)
C21 0.051(2) 0.044(2) 0.056(2) -0.0082(17) 0.0366(19) -0.0080(16)
C20 0.070(3) 0.041(2) 0.074(3) -0.0176(19) 0.050(2) -0.0194(19)
C19 0.081(3) 0.0314(19) 0.066(3) -0.0067(17) 0.051(2) -0.0023(18)
C18 0.054(2) 0.0376(18) 0.047(2) 0.0045(15) 0.0322(18) 0.0059(16)

loop_
_atom_type_symbol
_atom_type_description
_atom_type_scat_dispersion_real
_atom_type_scat_dispersion_imag
_atom_type_scat_source
C C 0.0033 0.0016 'International Tables Vol C Tables 4.2.6.8 and 6.1.1.4'
H H 0.0000 0.0000 'International Tables Vol C Tables 4.2.6.8 and 6.1.1.4'
O O 0.0106 0.0060 'International Tables Vol C Tables 4.2.6.8 and 6.1.1.4'
P P 0.1023 0.0942 'International Tables Vol C Tables 4.2.6.8 and 6.1.1.4'
S S 0.1246 0.1234 'International Tables Vol C Tables 4.2.6.8 and 6.1.1.4'

loop_
_geom_angle_atom_site_label_1
_geom_angle_atom_site_label_2
_geom_angle_atom_site_label_3
_geom_angle
C22 S1 C14 105.22(15)
O1 P1 O2 111.50(16)
O1 P1 O3 111.65(15)
O2 P1 O3 104.39(13)
O1 P1 C6 114.16(15)
O2 P1 C6 108.73(14)
O3 P1 C6 105.81(14)
C1 O2 P1 118.0(2)
C3 O3 P1 118.4(2)
C10 O4 C13 118.4(3)
C16 O5 H5 109.5
O2 C1 C2 111.4(3)
O2 C1 H1A 109.3
C2 C1 H1A 109.3
O2 C1 H1B 109.3
C2 C1 H1B 109.3
H1A C1 H1B 108.0
C3 C2 C1 107.8(3)
C3 C2 C4 108.8(3)
C1 C2 C4 107.6(3)
C3 C2 C5 111.4(3)
C1 C2 C5 110.4(3)
C4 C2 C5 110.6(3)
O3 C3 C2 111.9(3)
O3 C3 H3A 109.2
C2 C3 H3A 109.2
O3 C3 H3B 109.2
C2 C3 H3B 109.2
H3A C3 H3B 107.9
C2 C4 H4A 109.5
C2 C4 H4B 109.5
H4A C4 H4B 109.5
C2 C4 H4C 109.5
H4A C4 H4C 109.5
H4B C4 H4C 109.5
C2 C5 H5A 109.5
C2 C5 H5B 109.5
H5A C5 H5B 109.5
C2 C5 H5C 109.5
H5A C5 H5C 109.5
H5B C5 H5C 109.5
C14 C6 C7 123.4(3)
C14 C6 P1 123.2(2)
C7 C6 P1 113.3(2)
C12 C7 C8 117.6(3)
C12 C7 C6 120.0(3)
C8 C7 C6 122.3(3)
C9 C8 C7 120.9(3)
C9 C8 H8 119.6
C7 C8 H8 119.6
C8 C9 C10 120.8(3)
C8 C9 H9 119.6
C10 C9 H9 119.6
O4 C10 C11 124.6(3)
O4 C10 C9 115.9(3)
C11 C10 C9 119.4(3)
C10 C11 C12 119.2(3)
C10 C11 H11 120.4
C12 C11 H11 120.4
C7 C12 C11 122.0(3)
C7 C12 H12 119.0
C11 C12 H12 119.0
O4 C13 H13A 109.5
O4 C13 H13B 109.5
H13A C13 H13B 109.5
O4 C13 H13C 109.5
H13A C13 H13C 109.5
H13B C13 H13C 109.5
C6 C14 C15 124.0(3)
C6 C14 S1 119.6(2)
C15 C14 S1 116.5(2)
C14 C15 C16 114.1(3)
C14 C15 H15A 108.7
C16 C15 H15A 108.7
C14 C15 H15B 108.7
C16 C15 H15B 108.7
H15A C15 H15B 107.6
O5 C16 C17 112.4(3)
O5 C16 C15 108.2(3)
C17 C16 C15 110.9(3)
O5 C16 H16 108.4
C17 C16 H16 108.4
C15 C16 H16 108.4
C22 C17 C18 117.9(3)
C22 C17 C16 119.1(3)
C18 C17 C16 122.9(3)
C17 C22 C21 121.2(3)
C17 C22 S1 123.3(2)
C21 C22 S1 115.4(3)
C20 C21 C22 119.3(4)
C20 C21 H21 120.4
C22 C21 H21 120.4
C19 C20 C21 120.0(4)
C19 C20 H20 120.0
C21 C20 H20 120.0
C18 C19 C20 120.3(3)
C18 C19 H19 119.9
C20 C19 H19 119.9
C19 C18 C17 121.2(3)
C19 C18 H18 119.4
C17 C18 H18 119.4

loop_
_geom_bond_atom_site_label_1
_geom_bond_atom_site_label_2
_geom_bond_distance
S1 C22 1.765(3)
S1 C14 1.765(3)
P1 O1 1.454(3)
P1 O2 1.567(3)
P1 O3 1.581(2)
P1 C6 1.803(3)
O2 C1 1.456(4)
O3 C3 1.452(4)
O4 C10 1.369(4)
O4 C13 1.424(5)
O5 C16 1.403(4)
O5 H5 0.8201
C1 C2 1.519(5)
C1 H1A 0.9700
C1 H1B 0.9700
C2 C3 1.507(5)
C2 C4 1.522(5)
C2 C5 1.523(5)
C3 H3A 0.9700
C3 H3B 0.9700
C4 H4A 0.9600
C4 H4B 0.9600
C4 H4C 0.9600
C5 H5A 0.9600
C5 H5B 0.9600
C5 H5C 0.9600
C6 C14 1.344(4)
C6 C7 1.502(4)
C7 C12 1.380(4)
C7 C8 1.388(4)
C8 C9 1.374(5)
C8 H8 0.9300
C9 C10 1.379(5)
C9 H9 0.9300
C10 C11 1.378(5)
C11 C12 1.387(5)
C11 H11 0.9300
C12 H12 0.9300
C13 H13A 0.9600
C13 H13B 0.9600
C13 H13C 0.9600
C14 C15 1.505(4)
C15 C16 1.520(5)
C15 H15A 0.9700
C15 H15B 0.9700
C16 C17 1.512(5)
C16 H16 0.9800
C17 C22 1.380(5)
C17 C18 1.386(5)
C22 C21 1.392(5)
C21 C20 1.377(5)
C21 H21 0.9300
C20 C19 1.372(6)
C20 H20 0.9300
C19 C18 1.370(5)
C19 H19 0.9300
C18 H18 0.9300

loop_
_geom_hbond_atom_site_label_D
_geom_hbond_atom_site_label_H
_geom_hbond_atom_site_label_A
_geom_hbond_distance_DH
_geom_hbond_distance_HA
_geom_hbond_distance_DA
_geom_hbond_angle_DHA
_geom_hbond_site_symmetry_A
O5 H5 O1 0.82 2.01 2.809(4) 166.3 3_756
